data_4128906
loop_
_publ_author_name
'Zheng, Jian'
'Swords, Wesley B.'
'Jung, Hoimin'
'Skubi, Kazimer L.'
'Kidd, Jesse B.'
'Meyer, Gerald J.'
'Baik, Mu-Hyun'
'Yoon, Tehshik P.'

_publ_section_title
;
 Enantioselective Intermolecular Excited-State Photoreactions Using a
 Chiral Ir Triplet Sensitizer: Separating Association from Energy Transfer
 in Asymmetric Photocatalysis.
;
_journal_issue 34
_journal_name_full 'Journal of the American Chemical Society'
_journal_page_first 13625
_journal_page_last 13634
_journal_paper_doi 10.1021/jacs.9b06244
_journal_volume 141
_journal_year 2019
_chemical_absolute_configuration ad
_chemical_formula_moiety 'C16 H15 I N2 O4'
_chemical_formula_sum 'C16 H15 I N2 O4'
_chemical_formula_weight 426.20
_space_group_crystal_system monoclinic
_space_group_IT_number 4
_space_group_name_Hall 'P 2yb'
_space_group_name_H-M_alt 'P 1 21 1'
_atom_sites_solution_hydrogens geom
_atom_sites_solution_primary direct
_audit_creation_date 2017-07-17
_audit_creation_method
;
Olex2 1.2
(compiled 2017.03.28 svn.r3405 for OlexSys, GUI svn.r5337)
;
_cell_angle_alpha 90
_cell_angle_beta 96.62(2)
_cell_angle_gamma 90
_cell_formula_units_Z 2
_cell_length_a 9.094(3)
_cell_length_b 7.248(2)
_cell_length_c 11.749(3)
_cell_measurement_reflns_used 9245
_cell_measurement_temperature 100
_cell_measurement_theta_max 29.741
_cell_measurement_theta_min 3.006
_cell_volume 769.3(4)
_computing_cell_refinement 'SAINT+ Ver. 2016.5-0 (Bruker-AXS, 2016)'
_computing_data_collection 'APEX3 Ver. 2016.5-0 (Bruker-AXS, 2016)'
_computing_data_reduction 'SAINT+ Ver. 2016.5-0 (Bruker-AXS, 2016)'
_computing_molecular_graphics 'Olex2 (Dolomanov et al., 2009)'
_computing_publication_material 'Olex2 (Dolomanov et al., 2009)'
_computing_structure_refinement 'ShelXL (Sheldrick, 2015)'
_computing_structure_solution 'ShelXS (Sheldrick, 2008)'
_diffrn_ambient_temperature 100.02
_diffrn_detector 'charge-coupled device (CCD) area detector'
_diffrn_detector_area_resol_mean 7.9
_diffrn_detector_type 'Bruker APEX II'
_diffrn_measured_fraction_theta_full 1.000
_diffrn_measured_fraction_theta_max 1.000
_diffrn_measurement_device 'three-circle diffractometer'
_diffrn_measurement_device_type 'Bruker APEX II Quazar'
_diffrn_measurement_method '0.5\% \w and 0.5\% \f scans'
_diffrn_radiation_collimation 'focusing mirrors'
_diffrn_radiation_detector 'Bruker APEX II'
_diffrn_radiation_monochromator 'mirror optics'
_diffrn_radiation_probe x-ray
_diffrn_radiation_type MoK\a
_diffrn_radiation_wavelength 0.71073
_diffrn_radiation_xray_symbol K-L~3~
_diffrn_reflns_av_R_equivalents 0.0255
_diffrn_reflns_av_unetI/netI 0.0238
_diffrn_reflns_Laue_measured_fraction_full 1.000
_diffrn_reflns_Laue_measured_fraction_max 1.000
_diffrn_reflns_limit_h_max 12
_diffrn_reflns_limit_h_min -12
_diffrn_reflns_limit_k_max 10
_diffrn_reflns_limit_k_min -10
_diffrn_reflns_limit_l_max 16
_diffrn_reflns_limit_l_min -16
_diffrn_reflns_number 18225
_diffrn_reflns_point_group_measured_fraction_full 1.000
_diffrn_reflns_point_group_measured_fraction_max 0.994
_diffrn_reflns_theta_full 25.000
_diffrn_reflns_theta_max 30.132
_diffrn_reflns_theta_min 1.745
_diffrn_source 'microfocus sealed X-ray tube'
_diffrn_source_type 'Incoatec I\ms'
_exptl_absorpt_coefficient_mu 2.104
_exptl_absorpt_correction_T_max 0.9503
_exptl_absorpt_correction_T_min 0.7374
_exptl_absorpt_correction_type numerical
_exptl_absorpt_process_details 'SADABS-2016/2 (Krause et al., 2015) was used for absorption correction.'
_exptl_crystal_colour colourless
_exptl_crystal_colour_primary colourless
_exptl_crystal_density_diffrn 1.840
_exptl_crystal_density_method 'not measured'
_exptl_crystal_description plate
_exptl_crystal_F_000 420
_exptl_crystal_size_max 0.269
_exptl_crystal_size_mid 0.091
_exptl_crystal_size_min 0.035
_refine_diff_density_max 0.692
_refine_diff_density_min -0.420
_refine_diff_density_rms 0.070
_refine_ls_abs_structure_details
;
 Flack x determined using 1940 quotients [(I+)-(I-)]/[(I+)+(I-)]
 (Parsons, Flack and Wagner, Acta Cryst. B69 (2013) 249-259).
;
_refine_ls_abs_structure_Flack -0.045(7)
_refine_ls_extinction_method none
_refine_ls_goodness_of_fit_ref 1.074
_refine_ls_hydrogen_treatment constr
_refine_ls_matrix_type full
_refine_ls_number_parameters 210
_refine_ls_number_reflns 4520
_refine_ls_number_restraints 1
_refine_ls_restrained_S_all 1.074
_refine_ls_R_factor_all 0.0207
_refine_ls_R_factor_gt 0.0196
_refine_ls_shift/su_max 0.001
_refine_ls_shift/su_mean 0.000
_refine_ls_structure_factor_coef Fsqd
_refine_ls_weighting_details 'w=1/[\s^2^(Fo^2^)+(0.0279P)^2^+0.0095P] where P=(Fo^2^+2Fc^2^)/3'
_refine_ls_weighting_scheme calc
_refine_ls_wR_factor_gt 0.0472
_refine_ls_wR_factor_ref 0.0474
_reflns_Friedel_coverage 0.854
_reflns_Friedel_fraction_full 1.000
_reflns_Friedel_fraction_max 0.988
_reflns_number_gt 4335
_reflns_number_total 4520
_reflns_threshold_expression 'I > 2\s(I)'
_cod_data_source_file ja9b06244_si_002.cif
_cod_data_source_block yoon53
_cod_database_code 4128906
_shelx_shelxl_version_number 2017/1
_shelx_space_group_comment
;
The symmetry employed for this shelxl refinement is uniquely defined
by the following loop, which should always be used as a source of
symmetry information in preference to the above space-group names.
They are only intended as comments.
;
_shelx_estimated_absorpt_t_max 0.930
_shelx_estimated_absorpt_t_min 0.601
_olex2_refinement_description
;
1. Fixed Uiso
 At 1.2 times of:
  All C(H) groups, All N(H) groups
 At 1.5 times of:
  All C(H,H,H) groups
2.a Ternary CH refined with riding coordinates:
 C7(H7), C10(H10), C13(H13), C14(H14)
2.b Aromatic/amide H refined with riding coordinates:
 N1(H1), N2(H2), C2(H2A), C3(H3), C16(H16)
2.c Idealised Me refined as rotating group:
 C8(H8A,H8B,H8C), C9(H9A,H9B,H9C)
;
_olex2_submission_special_instructions 'No special instructions were received'

loop_
_space_group_symop_operation_xyz
'x, y, z'
'-x, y+1/2, -z'

loop_
_atom_site_label
_atom_site_type_symbol
_atom_site_fract_x
_atom_site_fract_y
_atom_site_fract_z
_atom_site_U_iso_or_equiv
_atom_site_adp_type
_atom_site_occupancy
_atom_site_site_symmetry_order
_atom_site_calc_flag
_atom_site_refinement_flags_posn
I1 I 0.78733(2) 0.03755(3) 0.19096(2) 0.02266(6) Uani 1 1 d .
O1 O -0.0212(2) 0.5934(3) 0.09458(17) 0.0192(4) Uani 1 1 d .
O2 O 0.0961(2) 0.6411(2) 0.32490(16) 0.0109(4) Uani 1 1 d .
O3 O 0.1499(2) 1.0501(4) 0.27867(16) 0.0192(4) Uani 1 1 d .
O4 O 0.5498(2) 0.7502(3) 0.46441(18) 0.0193(4) Uani 1 1 d .
N1 N 0.1481(3) 0.3693(3) 0.0838(2) 0.0125(4) Uani 1 1 d .
H1 H 0.087880 0.313479 0.030684 0.015 Uiso 1 1 calc R
N2 N 0.3561(3) 0.9332(3) 0.3866(2) 0.0144(5) Uani 1 1 d .
H2 H 0.361988 1.016627 0.441339 0.017 Uiso 1 1 calc R
C1 C 0.5724(3) 0.1428(4) 0.1561(2) 0.0125(5) Uani 1 1 d .
C2 C 0.4796(3) 0.0842(3) 0.0595(2) 0.0133(5) Uani 1 1 d .
H2A H 0.512725 -0.006037 0.009654 0.016 Uiso 1 1 calc R
C3 C 0.3385(3) 0.1593(4) 0.0373(2) 0.0121(5) Uani 1 1 d .
H3 H 0.274540 0.119226 -0.027693 0.015 Uiso 1 1 calc R
C4 C 0.2903(3) 0.2932(3) 0.1099(2) 0.0110(5) Uani 1 1 d .
C5 C 0.0959(3) 0.5205(5) 0.1329(2) 0.0130(5) Uani 1 1 d .
C6 C 0.1873(3) 0.5987(4) 0.2399(2) 0.0110(5) Uani 1 1 d .
C7 C 0.0276(3) 0.4840(3) 0.3756(2) 0.0126(5) Uani 1 1 d .
H7 H 0.058188 0.366959 0.339986 0.015 Uiso 1 1 calc R
C8 C -0.1390(3) 0.5060(4) 0.3536(3) 0.0183(6) Uani 1 1 d .
H8A H -0.168949 0.617525 0.392095 0.027 Uiso 1 1 calc GR
H8B H -0.187067 0.398193 0.383488 0.027 Uiso 1 1 calc GR
H8C H -0.168723 0.516516 0.270995 0.027 Uiso 1 1 calc GR
C9 C 0.0816(3) 0.4842(4) 0.5028(2) 0.0162(5) Uani 1 1 d .
H9A H 0.188585 0.461693 0.513767 0.024 Uiso 1 1 calc GR
H9B H 0.030794 0.386803 0.540920 0.024 Uiso 1 1 calc GR
H9C H 0.060382 0.604114 0.535742 0.024 Uiso 1 1 calc GR
C10 C 0.2759(3) 0.7762(4) 0.2162(2) 0.0124(5) Uani 1 1 d .
H10 H 0.277134 0.807462 0.133387 0.015 Uiso 1 1 calc R
C11 C 0.2472(3) 0.9373(4) 0.2927(2) 0.0149(5) Uani 1 1 d .
C12 C 0.4535(3) 0.7880(4) 0.3864(2) 0.0136(5) Uani 1 1 d .
C13 C 0.4187(3) 0.6839(4) 0.2744(2) 0.0127(5) Uani 1 1 d .
H13 H 0.501979 0.678474 0.225893 0.015 Uiso 1 1 calc R
C14 C 0.3347(3) 0.4984(3) 0.2839(2) 0.0107(5) Uani 1 1 d .
H14 H 0.336788 0.455266 0.364949 0.013 Uiso 1 1 calc R
C15 C 0.3823(3) 0.3510(3) 0.2059(2) 0.0100(5) Uani 1 1 d .
C16 C 0.5236(3) 0.2740(4) 0.2285(2) 0.0125(5) Uani 1 1 d .
H16 H 0.586802 0.312257 0.294257 0.015 Uiso 1 1 calc R

loop_
_atom_site_aniso_label
_atom_site_aniso_U_11
_atom_site_aniso_U_22
_atom_site_aniso_U_33
_atom_site_aniso_U_23
_atom_site_aniso_U_13
_atom_site_aniso_U_12
I1 0.01679(9) 0.03107(10) 0.01846(9) -0.00919(9) -0.00507(6) 0.01214(9)
O1 0.0138(10) 0.0265(11) 0.0163(9) 0.0004(7) -0.0025(7) 0.0073(7)
O2 0.0108(9) 0.0097(8) 0.0126(9) 0.0002(7) 0.0033(7) 0.0000(7)
O3 0.0167(8) 0.0140(9) 0.0272(9) 0.0028(11) 0.0043(7) 0.0027(11)
O4 0.0192(10) 0.0161(9) 0.0208(11) -0.0016(8) -0.0063(8) -0.0010(8)
N1 0.0089(11) 0.0171(10) 0.0106(11) -0.0015(8) -0.0028(8) -0.0006(8)
N2 0.0167(12) 0.0105(10) 0.0160(12) -0.0021(8) 0.0021(9) 0.0002(8)
C1 0.0094(12) 0.0139(12) 0.0139(12) -0.0003(9) -0.0004(9) 0.0016(9)
C2 0.0140(12) 0.0133(13) 0.0124(12) -0.0014(8) 0.0007(9) -0.0004(9)
C3 0.0113(12) 0.0139(11) 0.0109(12) 0.0004(9) -0.0001(9) -0.0012(9)
C4 0.0095(12) 0.0120(11) 0.0112(12) 0.0038(9) 0.0005(9) -0.0008(9)
C5 0.0099(10) 0.0175(13) 0.0115(10) 0.0032(12) 0.0003(8) -0.0025(12)
C6 0.0091(11) 0.0123(10) 0.0116(11) 0.0027(8) 0.0011(9) 0.0006(8)
C7 0.0113(12) 0.0099(11) 0.0168(13) 0.0000(8) 0.0034(10) 0.0000(8)
C8 0.0119(12) 0.0197(18) 0.0237(13) -0.0004(10) 0.0035(10) -0.0032(10)
C9 0.0179(13) 0.0173(12) 0.0139(13) 0.0025(9) 0.0033(10) -0.0001(9)
C10 0.0122(13) 0.0111(11) 0.0137(12) 0.0029(9) 0.0006(9) 0.0003(9)
C11 0.0150(13) 0.0121(12) 0.0184(14) 0.0043(10) 0.0048(10) -0.0023(10)
C12 0.0134(12) 0.0109(11) 0.0166(13) -0.0009(9) 0.0017(10) -0.0023(9)
C13 0.0088(12) 0.0131(11) 0.0167(14) -0.0016(10) 0.0029(10) 0.0007(9)
C14 0.0111(11) 0.0117(14) 0.0092(11) -0.0009(8) 0.0003(8) -0.0004(8)
C15 0.0111(12) 0.0092(10) 0.0096(12) 0.0002(9) 0.0003(9) 0.0018(9)
C16 0.0119(12) 0.0135(11) 0.0117(12) -0.0001(9) -0.0005(9) -0.0003(9)

loop_
_atom_type_symbol
_atom_type_description
_atom_type_scat_dispersion_real
_atom_type_scat_dispersion_imag
_atom_type_scat_source
C C 0.0033 0.0016 'International Tables Vol C Tables 4.2.6.8 and 6.1.1.4'
H H 0.0000 0.0000 'International Tables Vol C Tables 4.2.6.8 and 6.1.1.4'
I I -0.4742 1.8119 'International Tables Vol C Tables 4.2.6.8 and 6.1.1.4'
N N 0.0061 0.0033 'International Tables Vol C Tables 4.2.6.8 and 6.1.1.4'
O O 0.0106 0.0060 'International Tables Vol C Tables 4.2.6.8 and 6.1.1.4'

loop_
_geom_angle_atom_site_label_1
_geom_angle_atom_site_label_2
_geom_angle_atom_site_label_3
_geom_angle
C6 O2 C7 115.81(19)
C4 N1 H1 117.1
C5 N1 H1 117.1
C5 N1 C4 125.8(2)
C11 N2 H2 122.8
C12 N2 H2 122.8
C12 N2 C11 114.4(2)
C2 C1 I1 120.66(19)
C16 C1 I1 119.24(19)
C16 C1 C2 120.1(2)
C1 C2 H2A 120.3
C3 C2 C1 119.4(2)
C3 C2 H2A 120.3
C2 C3 H3 119.8
C2 C3 C4 120.4(2)
C4 C3 H3 119.8
C3 C4 N1 119.0(2)
C15 C4 N1 120.7(2)
C15 C4 C3 120.2(2)
O1 C5 N1 121.7(2)
O1 C5 C6 120.5(3)
N1 C5 C6 117.8(2)
O2 C6 C5 110.8(2)
O2 C6 C10 107.8(2)
O2 C6 C14 115.0(2)
C5 C6 C10 113.6(2)
C5 C6 C14 117.6(2)
C14 C6 C10 90.09(19)
O2 C7 H7 109.8
O2 C7 C8 108.3(2)
O2 C7 C9 107.3(2)
C8 C7 H7 109.8
C8 C7 C9 111.8(2)
C9 C7 H7 109.8
C7 C8 H8A 109.5
C7 C8 H8B 109.5
C7 C8 H8C 109.5
H8A C8 H8B 109.5
H8A C8 H8C 109.5
H8B C8 H8C 109.5
C7 C9 H9A 109.5
C7 C9 H9B 109.5
C7 C9 H9C 109.5
H9A C9 H9B 109.5
H9A C9 H9C 109.5
H9B C9 H9C 109.5
C6 C10 H10 115.1
C11 C10 C6 113.7(2)
C11 C10 H10 115.1
C11 C10 C13 105.3(2)
C13 C10 C6 89.36(19)
C13 C10 H10 115.1
O3 C11 N2 124.5(3)
O3 C11 C10 128.1(3)
N2 C11 C10 107.3(2)
O4 C12 N2 125.1(3)
O4 C12 C13 126.7(3)
N2 C12 C13 108.1(2)
C10 C13 H13 114.7
C10 C13 C14 90.7(2)
C12 C13 C10 104.4(2)
C12 C13 H13 114.7
C12 C13 C14 115.0(2)
C14 C13 H13 114.7
C6 C14 H14 112.5
C13 C14 C6 89.07(18)
C13 C14 H14 112.5
C15 C14 C6 115.2(2)
C15 C14 C13 113.0(2)
C15 C14 H14 112.5
C4 C15 C14 121.3(2)
C4 C15 C16 119.2(2)
C16 C15 C14 119.4(2)
C1 C16 C15 120.7(2)
C1 C16 H16 119.6
C15 C16 H16 119.6

loop_
_geom_bond_atom_site_label_1
_geom_bond_atom_site_label_2
_geom_bond_distance
I1 C1 2.095(3)
O1 C5 1.227(3)
O2 C6 1.403(3)
O2 C7 1.458(3)
O3 C11 1.202(4)
O4 C12 1.223(3)
N1 H1 0.8800
N1 C4 1.406(3)
N1 C5 1.350(4)
N2 H2 0.8800
N2 C11 1.395(4)
N2 C12 1.376(3)
C1 C2 1.399(4)
C1 C16 1.383(4)
C2 H2A 0.9500
C2 C3 1.391(4)
C3 H3 0.9500
C3 C4 1.396(4)
C4 C15 1.389(4)
C5 C6 1.533(4)
C6 C10 1.560(4)
C6 C14 1.560(4)
C7 H7 1.0000
C7 C8 1.516(4)
C7 C9 1.518(4)
C8 H8A 0.9800
C8 H8B 0.9800
C8 H8C 0.9800
C9 H9A 0.9800
C9 H9B 0.9800
C9 H9C 0.9800
C10 H10 1.0000
C10 C11 1.514(4)
C10 C13 1.548(4)
C12 C13 1.518(4)
C13 H13 1.0000
C13 C14 1.557(4)
C14 H14 1.0000
C14 C15 1.504(3)
C15 C16 1.398(4)
C16 H16 0.9500

loop_
_geom_hbond_atom_site_label_D
_geom_hbond_atom_site_label_H
_geom_hbond_atom_site_label_A
_geom_hbond_distance_DH
_geom_hbond_distance_HA
_geom_hbond_distance_DA
_geom_hbond_angle_DHA
_geom_hbond_site_symmetry_A
_geom_hbond_publ_flag
N1 H1 O1 0.88 2.21 3.027(3) 154.9 2_545 yes
N2 H2 O4 0.88 2.13 2.955(3) 156.1 2_656 yes

loop_
_geom_torsion_atom_site_label_1
_geom_torsion_atom_site_label_2
_geom_torsion_atom_site_label_3
_geom_torsion_atom_site_label_4
_geom_torsion
I1 C1 C2 C3 -178.7(2)
I1 C1 C16 C15 178.1(2)
O1 C5 C6 O2 44.7(3)
O1 C5 C6 C10 -76.9(3)
O1 C5 C6 C14 179.8(2)
O2 C6 C10 C11 3.0(3)
O2 C6 C10 C13 109.5(2)
O2 C6 C14 C13 -103.0(2)
O2 C6 C14 C15 141.8(2)
O4 C12 C13 C10 172.9(3)
O4 C12 C13 C14 75.2(4)
N1 C4 C15 C14 -1.0(4)
N1 C4 C15 C16 -179.2(2)
N1 C5 C6 O2 -134.7(2)
N1 C5 C6 C10 103.7(3)
N1 C5 C6 C14 0.3(3)
N2 C12 C13 C10 -6.3(3)
N2 C12 C13 C14 -104.0(3)
C1 C2 C3 C4 0.6(4)
C2 C1 C16 C15 -0.6(4)
C2 C3 C4 N1 178.7(2)
C2 C3 C4 C15 -0.8(4)
C3 C4 C15 C14 178.5(2)
C3 C4 C15 C16 0.2(4)
C4 N1 C5 O1 169.5(3)
C4 N1 C5 C6 -11.0(4)
C4 C15 C16 C1 0.5(4)
C5 N1 C4 C3 -167.6(3)
C5 N1 C4 C15 11.8(4)
C5 C6 C10 C11 126.3(2)
C5 C6 C10 C13 -127.3(2)
C5 C6 C14 C13 123.7(2)
C5 C6 C14 C15 8.6(3)
C6 O2 C7 C8 -119.9(2)
C6 O2 C7 C9 119.3(2)
C6 C10 C11 O3 -86.0(4)
C6 C10 C11 N2 93.7(3)
C6 C10 C13 C12 -109.2(2)
C6 C10 C13 C14 6.8(2)
C6 C14 C15 C4 -8.4(3)
C6 C14 C15 C16 169.9(2)
C7 O2 C6 C5 67.3(3)
C7 O2 C6 C10 -167.8(2)
C7 O2 C6 C14 -69.1(3)
C10 C6 C14 C13 6.8(2)
C10 C6 C14 C15 -108.3(2)
C10 C13 C14 C6 -6.9(2)
C10 C13 C14 C15 110.3(2)
C11 N2 C12 O4 -174.0(3)
C11 N2 C12 C13 5.2(3)
C11 C10 C13 C12 5.2(3)
C11 C10 C13 C14 121.3(2)
C12 N2 C11 O3 178.1(3)
C12 N2 C11 C10 -1.7(3)
C12 C13 C14 C6 99.4(2)
C12 C13 C14 C15 -143.5(2)
C13 C10 C11 O3 177.8(3)
C13 C10 C11 N2 -2.5(3)
C13 C14 C15 C4 -108.8(3)
C13 C14 C15 C16 69.4(3)
C14 C6 C10 C11 -113.3(2)
C14 C6 C10 C13 -6.8(2)
C14 C15 C16 C1 -177.8(2)
C16 C1 C2 C3 0.1(4)
